data_4080217
loop_
_publ_author_name
'Mills, David P.'
'Soutar, Lyndsay'
'Cooper, Oliver J.'
'Lewis, William'
'Blake, Alexander J.'
'Liddle, Stephen T.'

_publ_section_title
;
 Reactivity of the Yttrium Alkyl Carbene Complex [Y(BIPM)(CH2C6H5)(THF)]
 (BIPM = {C(PPh2NSiMe3)2})2--: From Insertions, Substitutions, and
 Additions to Nontypical Transformations
;
_journal_issue 5
_journal_name_full Organometallics
_journal_page_first 1251
_journal_paper_doi 10.1021/om3010178
_journal_volume 32
_journal_year 2013
_chemical_formula_moiety 'C45 H52 K N2 P2 Si2 Y, 2(C7 H8)'
_chemical_formula_sum 'C59 H68 K N2 P2 Si2 Y'
_chemical_formula_weight 1051.28
_chemical_name_systematic
; 
 ? 
;
_space_group_IT_number 14
_symmetry_cell_setting monoclinic
_symmetry_space_group_name_Hall '-P 2yn'
_symmetry_space_group_name_H-M 'P 1 21/n 1'
_atom_sites_solution_hydrogens geom
_atom_sites_solution_primary direct
_atom_sites_solution_secondary difmap
_audit_creation_method 'enCIFer editing of SHELXL97 CIF output'
_cell_angle_alpha 90.00
_cell_angle_beta 92.0323(17)
_cell_angle_gamma 90.00
_cell_formula_units_Z 4
_cell_length_a 20.2089(3)
_cell_length_b 11.4985(2)
_cell_length_c 23.9442(4)
_cell_measurement_reflns_used 9617
_cell_measurement_temperature 90(2)
_cell_measurement_theta_max 74.43
_cell_measurement_theta_min 3.69
_cell_volume 5560.46(16)
_computing_cell_refinement
;
CrysAlisPro, Oxford Diffraction Ltd.,
Version 1.171.34.36 (release 02-08-2010 CrysAlis171 .NET)
(compiled Nov  6 2009,16:24:50)
;
_computing_data_collection
;
CrysAlisPro, Oxford Diffraction Ltd.,
Version 1.171.34.36 (release 02-08-2010 CrysAlis171 .NET)
(compiled Nov  6 2009,16:24:50)
;
_computing_data_reduction
;
CrysAlisPro, Oxford Diffraction Ltd.,
Version 1.171.34.36 (release 02-08-2010 CrysAlis171 .NET)
(compiled Nov  6 2009,16:24:50)
;
_computing_publication_material 'enCIFer(Allen et al.,2004);PLATON(Spek,2003)'
_computing_structure_refinement 'SHELXL-97 (Sheldrick, 2008)'
_computing_structure_solution 'SHELXS-97 (Sheldrick, 2008)'
_diffrn_ambient_temperature 90(2)
_diffrn_detector_area_resol_mean 10.3613
_diffrn_measured_fraction_theta_full 0.991
_diffrn_measured_fraction_theta_max 0.959
_diffrn_measurement_device_type 'SuperNova, Single source at offset), Atlas'
_diffrn_measurement_method '\w scans'
_diffrn_radiation_monochromator mirror
_diffrn_radiation_source 'SuperNova (Cu) X-ray Source'
_diffrn_radiation_type 'Cu K\a'
_diffrn_radiation_wavelength 1.5418
_diffrn_reflns_av_R_equivalents 0.0341
_diffrn_reflns_av_sigmaI/netI 0.0438
_diffrn_reflns_limit_h_max 21
_diffrn_reflns_limit_h_min -24
_diffrn_reflns_limit_k_max 13
_diffrn_reflns_limit_k_min -14
_diffrn_reflns_limit_l_max 29
_diffrn_reflns_limit_l_min -25
_diffrn_reflns_number 21940
_diffrn_reflns_theta_full 67.50
_diffrn_reflns_theta_max 74.60
_diffrn_reflns_theta_min 3.69
_diffrn_standards_decay_% 0
_diffrn_standards_number 0
_exptl_absorpt_coefficient_mu 3.388
_exptl_absorpt_correction_T_max 1.125
_exptl_absorpt_correction_T_min 0.478
_exptl_absorpt_correction_type gaussian
_exptl_absorpt_process_details
;
CrysAlisPro, Agilent Technologies,
Version 1.171.35.19 (release 27-10-2011 CrysAlis171 .NET)
(compiled Oct 27 2011,15:02:11)
Numerical absorption correction based on gaussian integration over
            a multifaceted crystal model
;
_exptl_crystal_colour colourless
_exptl_crystal_density_diffrn 1.256
_exptl_crystal_density_method 'not measured'
_exptl_crystal_description block
_exptl_crystal_F_000 2208
_exptl_crystal_size_max 0.3719
_exptl_crystal_size_mid 0.2882
_exptl_crystal_size_min 0.1133
_refine_diff_density_max 0.786
_refine_diff_density_min -0.663
_refine_diff_density_rms 0.067
_refine_ls_extinction_method none
_refine_ls_goodness_of_fit_ref 1.006
_refine_ls_hydrogen_treatment constr
_refine_ls_matrix_type full
_refine_ls_number_parameters 653
_refine_ls_number_reflns 10928
_refine_ls_number_restraints 0
_refine_ls_restrained_S_all 1.006
_refine_ls_R_factor_all 0.0491
_refine_ls_R_factor_gt 0.0387
_refine_ls_shift/su_max 0.002
_refine_ls_shift/su_mean 0.000
_refine_ls_structure_factor_coef Fsqd
_refine_ls_weighting_details 'calc w=1/[\s^2^(Fo^2^)+(0.0420P)^2^+4.2627P] where P=(Fo^2^+2Fc^2^)/3'
_refine_ls_weighting_scheme calc
_refine_ls_wR_factor_gt 0.0897
_refine_ls_wR_factor_ref 0.0959
_reflns_number_gt 9206
_reflns_number_total 10928
_reflns_threshold_expression I>2\s(I)
_cod_data_source_file om3010178_si_001.cif
_cod_data_source_block 8
_cod_original_cell_volume 5560.45(17)
_cod_original_sg_symbol_H-M 'P 21/n'
_cod_database_code 4080217

loop_
_symmetry_equiv_pos_as_xyz
'x, y, z'
'-x+1/2, y+1/2, -z+1/2'
'-x, -y, -z'
'x-1/2, -y-1/2, z-1/2'

loop_
_atom_site_label
_atom_site_type_symbol
_atom_site_fract_x
_atom_site_fract_y
_atom_site_fract_z
_atom_site_U_iso_or_equiv
_atom_site_adp_type
_atom_site_occupancy
_atom_site_symmetry_multiplicity
_atom_site_calc_flag
_atom_site_refinement_flags
_atom_site_disorder_assembly
_atom_site_disorder_group
Y1 Y 0.519358(10) 0.364562(18) 0.261586(9) 0.02156(6) Uani 1 1 d . . .
K1 K 0.56192(3) -0.02010(5) 0.25807(2) 0.02849(12) Uani 1 1 d . . .
C1 C 0.46671(11) 0.1741(2) 0.24732(9) 0.0186(4) Uani 1 1 d . . .
P1 P 0.43714(3) 0.18339(5) 0.31148(2) 0.01660(11) Uani 1 1 d . . .
C2 C 0.45890(11) 0.0464(2) 0.34654(9) 0.0201(4) Uani 1 1 d . . .
C3 C 0.42934(12) -0.0571(2) 0.32770(10) 0.0224(5) Uani 1 1 d . . .
H3 H 0.3927 -0.0540 0.3018 0.027 Uiso 1 1 calc R . .
C4 C 0.45286(13) -0.1640(2) 0.34631(11) 0.0282(5) Uani 1 1 d . . .
H4 H 0.4322 -0.2337 0.3334 0.034 Uiso 1 1 calc R . .
C5 C 0.50679(14) -0.1691(2) 0.38387(12) 0.0319(6) Uani 1 1 d . . .
H5 H 0.5233 -0.2422 0.3964 0.038 Uiso 1 1 calc R . .
C6 C 0.53647(13) -0.0674(2) 0.40296(11) 0.0299(6) Uani 1 1 d . . .
H6 H 0.5732 -0.0709 0.4288 0.036 Uiso 1 1 calc R . .
C7 C 0.51263(12) 0.0401(2) 0.38430(10) 0.0234(5) Uani 1 1 d . . .
H7 H 0.5333 0.1095 0.3975 0.028 Uiso 1 1 calc R . .
C8 C 0.34736(11) 0.1971(2) 0.31584(10) 0.0211(5) Uani 1 1 d . . .
C9 C 0.30871(13) 0.1247(3) 0.34797(13) 0.0336(6) Uani 1 1 d . . .
H9 H 0.3288 0.0637 0.3693 0.040 Uiso 1 1 calc R . .
C10 C 0.24077(15) 0.1417(3) 0.34886(18) 0.0515(9) Uani 1 1 d . . .
H10 H 0.2146 0.0929 0.3713 0.062 Uiso 1 1 calc R . .
C11 C 0.21091(14) 0.2293(3) 0.31733(17) 0.0470(8) Uani 1 1 d . . .
H11 H 0.1643 0.2394 0.3175 0.056 Uiso 1 1 calc R . .
C12 C 0.24885(13) 0.3017(3) 0.28573(13) 0.0344(6) Uani 1 1 d . . .
H12 H 0.2284 0.3618 0.2641 0.041 Uiso 1 1 calc R . .
C13 C 0.31678(12) 0.2869(2) 0.28554(10) 0.0246(5) Uani 1 1 d . . .
H13 H 0.3429 0.3386 0.2645 0.030 Uiso 1 1 calc R . .
N1 N 0.47269(9) 0.29135(17) 0.34327(8) 0.0199(4) Uani 1 1 d . . .
Si1 Si 0.46018(3) 0.35415(6) 0.40757(3) 0.02143(13) Uani 1 1 d . . .
C14 C 0.43458(15) 0.2488(3) 0.46267(11) 0.0343(6) Uani 1 1 d . . .
H14A H 0.4703 0.1926 0.4701 0.051 Uiso 1 1 calc R . .
H14B H 0.3945 0.2075 0.4496 0.051 Uiso 1 1 calc R . .
H14C H 0.4256 0.2912 0.4971 0.051 Uiso 1 1 calc R . .
C15 C 0.54031(14) 0.4233(3) 0.43162(13) 0.0385(7) Uani 1 1 d . . .
H15A H 0.5765 0.3676 0.4277 0.058 Uiso 1 1 calc R . .
H15B H 0.5377 0.4463 0.4709 0.058 Uiso 1 1 calc R . .
H15C H 0.5485 0.4922 0.4088 0.058 Uiso 1 1 calc R . .
C16 C 0.39400(14) 0.4675(3) 0.40392(12) 0.0327(6) Uani 1 1 d . . .
H16A H 0.3915 0.5060 0.4403 0.049 Uiso 1 1 calc R . .
H16B H 0.3514 0.4308 0.3941 0.049 Uiso 1 1 calc R . .
H16C H 0.4044 0.5251 0.3754 0.049 Uiso 1 1 calc R . .
P2 P 0.44680(3) 0.21105(5) 0.18132(2) 0.01759(12) Uani 1 1 d . . .
C17 C 0.35894(11) 0.2032(2) 0.16255(9) 0.0201(4) Uani 1 1 d . . .
C18 C 0.32608(12) 0.2971(2) 0.13782(10) 0.0243(5) Uani 1 1 d . . .
H18 H 0.3501 0.3650 0.1286 0.029 Uiso 1 1 calc R . .
C19 C 0.25795(13) 0.2921(2) 0.12651(11) 0.0282(5) Uani 1 1 d . . .
H19 H 0.2358 0.3565 0.1095 0.034 Uiso 1 1 calc R . .
C20 C 0.22263(13) 0.1939(2) 0.14000(12) 0.0299(6) Uani 1 1 d . . .
H20 H 0.1763 0.1905 0.1319 0.036 Uiso 1 1 calc R . .
C21 C 0.25479(13) 0.1000(2) 0.16535(11) 0.0285(5) Uani 1 1 d . . .
H21 H 0.2304 0.0327 0.1750 0.034 Uiso 1 1 calc R . .
C22 C 0.32269(12) 0.1045(2) 0.17666(10) 0.0246(5) Uani 1 1 d . . .
H22 H 0.3446 0.0402 0.1941 0.030 Uiso 1 1 calc R . .
C23 C 0.48606(12) 0.1088(2) 0.13421(10) 0.0229(5) Uani 1 1 d . . .
C24 C 0.45211(14) 0.0316(2) 0.09900(11) 0.0299(6) Uani 1 1 d . . .
H24 H 0.4051 0.0287 0.0987 0.036 Uiso 1 1 calc R . .
C25 C 0.48686(16) -0.0418(3) 0.06418(12) 0.0377(7) Uani 1 1 d . . .
H25 H 0.4633 -0.0950 0.0406 0.045 Uiso 1 1 calc R . .
C26 C 0.55494(16) -0.0381(3) 0.06355(12) 0.0383(7) Uani 1 1 d . . .
H26 H 0.5781 -0.0882 0.0395 0.046 Uiso 1 1 calc R . .
C27 C 0.58959(14) 0.0391(3) 0.09818(12) 0.0333(6) Uani 1 1 d . . .
H27 H 0.6366 0.0422 0.0980 0.040 Uiso 1 1 calc R . .
C28 C 0.55515(13) 0.1115(2) 0.13305(11) 0.0279(5) Uani 1 1 d . . .
H28 H 0.5790 0.1642 0.1568 0.033 Uiso 1 1 calc R . .
N2 N 0.47653(10) 0.33961(18) 0.16942(8) 0.0229(4) Uani 1 1 d . . .
Si2 Si 0.49105(3) 0.41471(6) 0.10872(3) 0.02458(14) Uani 1 1 d . . .
C29 C 0.43268(14) 0.5412(2) 0.09849(12) 0.0322(6) Uani 1 1 d . . .
H29A H 0.4176 0.5673 0.1349 0.048 Uiso 1 1 calc R . .
H29B H 0.3944 0.5170 0.0750 0.048 Uiso 1 1 calc R . .
H29C H 0.4556 0.6051 0.0802 0.048 Uiso 1 1 calc R . .
C30 C 0.48166(16) 0.3243(3) 0.04394(11) 0.0364(6) Uani 1 1 d . . .
H30A H 0.4864 0.3739 0.0110 0.055 Uiso 1 1 calc R . .
H30B H 0.4378 0.2879 0.0424 0.055 Uiso 1 1 calc R . .
H30C H 0.5159 0.2639 0.0444 0.055 Uiso 1 1 calc R . .
C31 C 0.57762(14) 0.4735(3) 0.11476(13) 0.0351(6) Uani 1 1 d . . .
H31A H 0.5816 0.5263 0.1468 0.053 Uiso 1 1 calc R . .
H31B H 0.5876 0.5158 0.0805 0.053 Uiso 1 1 calc R . .
H31C H 0.6089 0.4090 0.1201 0.053 Uiso 1 1 calc R . .
C32 C 0.63937(13) 0.3438(3) 0.27327(13) 0.0352(6) Uani 1 1 d . . .
H32A H 0.6600 0.3811 0.2409 0.042 Uiso 1 1 calc R . .
H32B H 0.6541 0.3875 0.3071 0.042 Uiso 1 1 calc R . .
C33 C 0.66487(12) 0.2245(3) 0.27830(12) 0.0319(6) Uani 1 1 d . . .
C34 C 0.66695(13) 0.1650(3) 0.32956(12) 0.0336(6) Uani 1 1 d . . .
H34 H 0.6521 0.2038 0.3618 0.040 Uiso 1 1 calc R . .
C35 C 0.69009(14) 0.0511(3) 0.33480(13) 0.0378(7) Uani 1 1 d . . .
H35 H 0.6905 0.0137 0.3702 0.045 Uiso 1 1 calc R . .
C36 C 0.71259(13) -0.0082(3) 0.28851(14) 0.0400(7) Uani 1 1 d . . .
H36 H 0.7285 -0.0857 0.2920 0.048 Uiso 1 1 calc R . .
C37 C 0.71130(13) 0.0480(3) 0.23722(13) 0.0384(7) Uani 1 1 d . . .
H37 H 0.7265 0.0086 0.2052 0.046 Uiso 1 1 calc R . .
C38 C 0.68803(13) 0.1614(3) 0.23223(12) 0.0359(6) Uani 1 1 d . . .
H38 H 0.6877 0.1978 0.1966 0.043 Uiso 1 1 calc R . .
C39 C 0.4910(2) 0.5651(3) 0.28837(15) 0.0521(9) Uani 1 1 d . . .
H39A H 0.4430 0.5793 0.2817 0.063 Uiso 1 1 calc R . .
H39B H 0.5021 0.5782 0.3285 0.063 Uiso 1 1 calc R . .
C40 C 0.52946(16) 0.6423(2) 0.25406(12) 0.0373(7) Uani 1 1 d . . .
C41 C 0.59967(18) 0.6489(3) 0.25952(14) 0.0460(8) Uani 1 1 d . . .
H41 H 0.6219 0.6075 0.2889 0.055 Uiso 1 1 calc R . .
C42 C 0.63624(16) 0.7135(3) 0.22347(16) 0.0455(8) Uani 1 1 d . . .
H42 H 0.6831 0.7152 0.2282 0.055 Uiso 1 1 calc R . .
C43 C 0.60617(16) 0.7755(3) 0.18085(14) 0.0427(7) Uani 1 1 d . . .
H43 H 0.6317 0.8192 0.1557 0.051 Uiso 1 1 calc R . .
C44 C 0.53802(16) 0.7732(3) 0.17527(13) 0.0391(7) Uani 1 1 d . . .
H44 H 0.5164 0.8167 0.1463 0.047 Uiso 1 1 calc R . .
C45 C 0.50109(14) 0.7092(2) 0.21091(13) 0.0356(6) Uani 1 1 d . . .
H45 H 0.4542 0.7103 0.2061 0.043 Uiso 1 1 calc R . .
C46 C 0.79750(18) 0.2563(4) 0.4561(2) 0.0638(11) Uani 1 1 d . . .
H46A H 0.8245 0.2887 0.4871 0.096 Uiso 1 1 calc R . .
H46B H 0.7800 0.3198 0.4325 0.096 Uiso 1 1 calc R . .
H46C H 0.8248 0.2050 0.4337 0.096 Uiso 1 1 calc R . .
C47 C 0.74077(14) 0.1879(3) 0.47888(12) 0.0379(7) Uani 1 1 d . . .
C48 C 0.74536(15) 0.0687(3) 0.48660(12) 0.0377(6) Uani 1 1 d . . .
H48 H 0.7848 0.0293 0.4773 0.045 Uiso 1 1 calc R . .
C49 C 0.69312(15) 0.0062(3) 0.50776(12) 0.0392(7) Uani 1 1 d . . .
H49 H 0.6967 -0.0756 0.5127 0.047 Uiso 1 1 calc R . .
C50 C 0.63551(15) 0.0639(3) 0.52166(12) 0.0377(7) Uani 1 1 d . . .
H50 H 0.5998 0.0217 0.5365 0.045 Uiso 1 1 calc R . .
C51 C 0.63033(14) 0.1817(3) 0.51387(12) 0.0374(7) Uani 1 1 d . . .
H51 H 0.5908 0.2209 0.5231 0.045 Uiso 1 1 calc R . .
C52 C 0.68265(14) 0.2438(3) 0.49253(13) 0.0390(7) Uani 1 1 d . . .
H52 H 0.6786 0.3254 0.4872 0.047 Uiso 1 1 calc R . .
C53 C 0.7975(10) 0.6039(18) 0.5351(6) 0.087(6) Uani 0.416(6) 1 d P A 2
H53A H 0.7928 0.6592 0.5659 0.131 Uiso 0.416(6) 1 calc PR A 2
H53B H 0.8446 0.5926 0.5282 0.131 Uiso 0.416(6) 1 calc PR A 2
H53C H 0.7776 0.5293 0.5451 0.131 Uiso 0.416(6) 1 calc PR A 2
C54 C 0.7641(3) 0.6493(6) 0.4849(2) 0.057(3) Uani 0.416(6) 1 d PG A 2
C55 C 0.7885(3) 0.7504(6) 0.4614(2) 0.037(2) Uani 0.416(6) 1 d PG A 2
H55 H 0.8255 0.7889 0.4785 0.045 Uiso 0.416(6) 1 calc PR A 2
C56 C 0.7587(3) 0.7952(4) 0.4128(2) 0.0362(17) Uani 0.416(6) 1 d PG A 2
H56 H 0.7754 0.8644 0.3967 0.043 Uiso 0.416(6) 1 calc PR A 2
C57 C 0.7045(3) 0.7390(5) 0.3878(2) 0.0385(19) Uani 0.416(6) 1 d PG A 2
H57 H 0.6841 0.7696 0.3546 0.046 Uiso 0.416(6) 1 calc PR A 2
C58 C 0.6801(3) 0.6379(6) 0.4113(3) 0.061(4) Uani 0.416(6) 1 d PG A 2
H58 H 0.6430 0.5994 0.3942 0.073 Uiso 0.416(6) 1 calc PR A 2
C59 C 0.7099(3) 0.5930(5) 0.4599(3) 0.054(3) Uani 0.416(6) 1 d PG A 2
H59 H 0.6932 0.5239 0.4760 0.065 Uiso 0.416(6) 1 calc PR A 2
C60 C 0.6873(3) 0.6759(8) 0.3940(3) 0.049(2) Uani 0.584(6) 1 d P A 1
H60A H 0.7101 0.6896 0.3591 0.074 Uiso 0.584(6) 1 calc PR A 1
H60B H 0.6534 0.7357 0.3985 0.074 Uiso 0.584(6) 1 calc PR A 1
H60C H 0.6664 0.5990 0.3926 0.074 Uiso 0.584(6) 1 calc PR A 1
C63 C 0.7772(3) 0.6150(5) 0.53288(19) 0.072(4) Uani 0.584(6) 1 d PG A 1
H63 H 0.7741 0.5639 0.5639 0.087 Uiso 0.584(6) 1 calc PR A 1
C64 C 0.8270(2) 0.6984(5) 0.53251(16) 0.0552(17) Uani 0.584(6) 1 d PG A 1
H64 H 0.8579 0.7043 0.5632 0.066 Uiso 0.584(6) 1 calc PR A 1
C65 C 0.83158(17) 0.7731(4) 0.48718(18) 0.0427(14) Uani 0.584(6) 1 d PG A 1
H65 H 0.8656 0.8301 0.4869 0.051 Uiso 0.584(6) 1 calc PR A 1
C66 C 0.7864(2) 0.7645(3) 0.44224(15) 0.0326(17) Uani 0.584(6) 1 d PG A 1
H66 H 0.7895 0.8156 0.4113 0.039 Uiso 0.584(6) 1 calc PR A 1
C61 C 0.73663(16) 0.6811(4) 0.44261(15) 0.0363(13) Uani 0.584(6) 1 d PG A 1
C62 C 0.7320(2) 0.6063(4) 0.4879(2) 0.053(2) Uani 0.584(6) 1 d PG A 1
H62 H 0.6980 0.5493 0.4882 0.063 Uiso 0.584(6) 1 calc PR A 1

loop_
_atom_site_aniso_label
_atom_site_aniso_U_11
_atom_site_aniso_U_22
_atom_site_aniso_U_33
_atom_site_aniso_U_23
_atom_site_aniso_U_13
_atom_site_aniso_U_12
Y1 0.01996(11) 0.02093(11) 0.02379(11) -0.00252(8) 0.00078(7) -0.00569(8)
K1 0.0213(3) 0.0336(3) 0.0307(3) -0.0012(2) 0.0025(2) 0.0058(2)
C1 0.0138(10) 0.0221(11) 0.0197(10) -0.0008(9) -0.0010(8) 0.0004(8)
P1 0.0144(3) 0.0175(3) 0.0177(3) -0.0005(2) -0.00154(19) 0.0001(2)
C2 0.0171(11) 0.0231(11) 0.0202(11) -0.0005(9) 0.0025(8) 0.0038(9)
C3 0.0207(11) 0.0240(12) 0.0225(11) -0.0007(9) 0.0013(9) 0.0000(9)
C4 0.0300(13) 0.0215(12) 0.0333(13) -0.0002(10) 0.0041(10) 0.0006(10)
C5 0.0353(14) 0.0256(13) 0.0351(14) 0.0055(11) 0.0042(11) 0.0090(11)
C6 0.0269(13) 0.0344(14) 0.0279(12) 0.0035(11) -0.0042(10) 0.0082(11)
C7 0.0226(12) 0.0251(12) 0.0223(11) -0.0029(9) -0.0009(9) 0.0022(9)
C8 0.0167(11) 0.0231(11) 0.0236(11) -0.0059(9) -0.0001(9) 0.0019(9)
C9 0.0226(13) 0.0317(14) 0.0468(16) 0.0065(12) 0.0055(11) 0.0021(11)
C10 0.0243(15) 0.0413(18) 0.090(3) 0.0116(18) 0.0135(16) -0.0032(13)
C11 0.0159(13) 0.0449(18) 0.080(2) -0.0041(17) -0.0003(14) 0.0048(12)
C12 0.0242(13) 0.0345(14) 0.0437(15) -0.0108(12) -0.0107(11) 0.0086(11)
C13 0.0228(12) 0.0243(12) 0.0265(12) -0.0065(10) -0.0034(9) 0.0011(9)
N1 0.0177(9) 0.0212(10) 0.0206(9) -0.0013(8) -0.0017(7) -0.0001(7)
Si1 0.0209(3) 0.0230(3) 0.0201(3) -0.0052(2) -0.0038(2) 0.0031(2)
C14 0.0448(16) 0.0352(15) 0.0232(12) 0.0000(11) 0.0036(11) 0.0073(13)
C15 0.0338(15) 0.0429(17) 0.0381(15) -0.0132(13) -0.0086(12) -0.0018(13)
C16 0.0327(14) 0.0338(14) 0.0313(13) -0.0063(11) -0.0020(11) 0.0102(11)
P2 0.0165(3) 0.0181(3) 0.0181(3) -0.0005(2) -0.0011(2) -0.0002(2)
C17 0.0229(11) 0.0207(11) 0.0165(10) -0.0021(9) -0.0014(8) -0.0010(9)
C18 0.0244(12) 0.0235(12) 0.0248(12) 0.0020(10) -0.0029(9) -0.0018(9)
C19 0.0281(13) 0.0239(12) 0.0321(13) 0.0040(10) -0.0070(10) 0.0031(10)
C20 0.0222(12) 0.0302(13) 0.0367(14) -0.0014(11) -0.0092(10) 0.0005(10)
C21 0.0254(13) 0.0245(12) 0.0351(13) 0.0009(10) -0.0049(10) -0.0061(10)
C22 0.0247(12) 0.0222(12) 0.0265(12) 0.0018(10) -0.0056(9) 0.0013(9)
C23 0.0254(12) 0.0218(11) 0.0215(11) 0.0001(9) -0.0004(9) 0.0022(9)
C24 0.0310(14) 0.0317(14) 0.0267(12) -0.0048(11) -0.0016(10) 0.0029(11)
C25 0.0475(17) 0.0332(15) 0.0321(14) -0.0068(12) -0.0025(12) 0.0065(13)
C26 0.0470(17) 0.0358(15) 0.0323(14) -0.0038(12) 0.0054(12) 0.0148(13)
C27 0.0311(14) 0.0372(15) 0.0320(14) 0.0059(12) 0.0055(11) 0.0102(12)
C28 0.0280(13) 0.0300(13) 0.0257(12) 0.0022(10) 0.0024(10) 0.0040(10)
N2 0.0204(10) 0.0244(10) 0.0236(10) 0.0006(8) -0.0008(8) -0.0025(8)
Si2 0.0242(3) 0.0237(3) 0.0260(3) 0.0055(3) 0.0035(2) 0.0009(3)
C29 0.0315(14) 0.0282(13) 0.0369(14) 0.0105(11) 0.0013(11) 0.0031(11)
C30 0.0537(18) 0.0326(14) 0.0230(12) 0.0024(11) 0.0043(12) 0.0007(13)
C31 0.0304(14) 0.0306(14) 0.0448(16) 0.0041(12) 0.0078(12) -0.0021(11)
C32 0.0226(13) 0.0380(15) 0.0448(16) -0.0006(13) -0.0009(11) -0.0080(11)
C33 0.0158(12) 0.0413(15) 0.0385(14) -0.0033(12) -0.0023(10) -0.0067(11)
C34 0.0220(13) 0.0477(17) 0.0308(13) -0.0081(12) -0.0034(10) -0.0017(11)
C35 0.0249(14) 0.0493(18) 0.0386(15) -0.0007(13) -0.0058(11) 0.0018(12)
C36 0.0199(13) 0.0456(17) 0.0544(18) -0.0071(15) -0.0022(12) 0.0038(12)
C37 0.0168(12) 0.0564(19) 0.0423(16) -0.0136(14) 0.0033(11) 0.0014(12)
C38 0.0187(12) 0.0546(19) 0.0344(14) -0.0020(13) 0.0013(10) -0.0046(12)
C39 0.085(3) 0.0227(14) 0.0500(19) -0.0032(13) 0.0168(18) -0.0055(16)
C40 0.0560(19) 0.0208(13) 0.0349(14) -0.0099(11) -0.0021(13) 0.0046(12)
C41 0.060(2) 0.0293(15) 0.0466(17) -0.0071(13) -0.0216(16) 0.0092(14)
C42 0.0324(15) 0.0328(15) 0.071(2) -0.0163(16) -0.0067(15) 0.0020(12)
C43 0.0463(18) 0.0315(15) 0.0510(18) -0.0059(14) 0.0111(14) -0.0013(13)
C44 0.0512(18) 0.0295(14) 0.0362(15) 0.0006(12) -0.0043(13) 0.0013(13)
C45 0.0328(14) 0.0279(14) 0.0456(16) -0.0012(12) -0.0037(12) 0.0015(11)
C46 0.0409(19) 0.061(2) 0.090(3) 0.021(2) 0.0174(19) -0.0093(17)
C47 0.0303(14) 0.0493(18) 0.0340(14) 0.0045(13) 0.0016(11) -0.0060(13)
C48 0.0359(15) 0.0452(17) 0.0325(14) -0.0058(13) 0.0059(12) -0.0036(13)
C49 0.0436(17) 0.0430(17) 0.0313(14) -0.0076(13) 0.0046(12) -0.0092(14)
C50 0.0340(15) 0.0516(18) 0.0275(13) -0.0016(13) 0.0015(11) -0.0136(13)
C51 0.0254(13) 0.0550(19) 0.0316(14) 0.0038(13) -0.0026(11) -0.0002(13)
C52 0.0321(15) 0.0455(17) 0.0388(15) 0.0098(13) -0.0058(12) -0.0019(13)
C53 0.084(10) 0.125(14) 0.054(8) 0.033(8) 0.009(6) 0.054(11)
C54 0.052(6) 0.075(7) 0.047(5) 0.017(5) 0.022(4) 0.041(5)
C55 0.034(5) 0.045(5) 0.032(5) 0.010(4) -0.007(4) 0.009(4)
C56 0.039(4) 0.032(4) 0.038(4) -0.001(3) -0.006(3) 0.007(3)
C57 0.037(4) 0.039(4) 0.040(4) -0.001(4) 0.006(3) -0.008(3)
C58 0.076(8) 0.053(7) 0.055(7) 0.000(5) 0.021(5) -0.036(6)
C59 0.060(6) 0.045(5) 0.059(6) 0.016(5) 0.023(5) 0.005(4)
C60 0.034(3) 0.064(6) 0.050(4) -0.010(4) 0.001(3) -0.015(3)
C63 0.053(6) 0.082(7) 0.084(8) 0.034(6) 0.025(5) 0.009(5)
C64 0.038(3) 0.076(5) 0.051(4) -0.004(3) -0.001(3) 0.005(3)
C65 0.034(3) 0.046(3) 0.048(3) -0.011(3) 0.004(2) 0.002(2)
C66 0.035(3) 0.031(3) 0.032(4) 0.004(3) 0.006(3) -0.003(2)
C61 0.026(2) 0.040(3) 0.043(3) -0.009(2) 0.009(2) 0.001(2)
C62 0.037(4) 0.053(4) 0.068(5) 0.011(4) 0.012(4) -0.010(3)

loop_
_atom_type_symbol
_atom_type_description
_atom_type_scat_dispersion_real
_atom_type_scat_dispersion_imag
_atom_type_scat_source
C C 0.0181 0.0091 'International Tables Vol C Tables 4.2.6.8 and 6.1.1.4'
H H 0.0000 0.0000 'International Tables Vol C Tables 4.2.6.8 and 6.1.1.4'
N N 0.0311 0.0180 'International Tables Vol C Tables 4.2.6.8 and 6.1.1.4'
Si Si 0.2541 0.3302 'International Tables Vol C Tables 4.2.6.8 and 6.1.1.4'
P P 0.2955 0.4335 'International Tables Vol C Tables 4.2.6.8 and 6.1.1.4'
K K 0.3868 1.0657 'International Tables Vol C Tables 4.2.6.8 and 6.1.1.4'
Y Y -0.2670 2.0244 'International Tables Vol C Tables 4.2.6.8 and 6.1.1.4'

loop_
_geom_angle_atom_site_label_1
_geom_angle_atom_site_label_2
_geom_angle_atom_site_label_3
_geom_angle
_geom_angle_site_symmetry_1
_geom_angle_site_symmetry_3
N1 Y1 N2 126.05(7) . .
N1 Y1 C32 107.16(9) . .
N2 Y1 C32 115.15(9) . .
N1 Y1 C1 67.19(7) . .
N2 Y1 C1 67.56(7) . .
C32 Y1 C1 110.66(9) . .
N1 Y1 C39 90.83(9) . .
N2 Y1 C39 106.02(11) . .
C32 Y1 C39 107.49(12) . .
C1 Y1 C39 140.08(11) . .
C1 K1 C36 128.09(8) . .
C1 K1 C2 54.90(6) . .
C36 K1 C2 120.14(8) . .
C1 K1 C44 115.77(7) . 1_545
C36 K1 C44 108.09(9) . 1_545
C2 K1 C44 121.76(8) . 1_545
C1 K1 C43 135.48(8) . 1_545
C36 K1 C43 82.75(9) . 1_545
C2 K1 C43 142.63(8) . 1_545
C44 K1 C43 25.45(9) 1_545 1_545
C1 K1 C37 114.83(8) . .
C36 K1 C37 25.48(9) . .
C2 K1 C37 135.06(7) . .
C44 K1 C37 102.38(8) 1_545 .
C43 K1 C37 78.44(8) 1_545 .
C1 K1 C35 111.41(7) . .
C36 K1 C35 25.28(8) . .
C2 K1 C35 95.33(7) . .
C44 K1 C35 131.11(8) 1_545 .
C43 K1 C35 106.58(8) 1_545 .
C37 K1 C35 43.84(8) . .
C1 K1 C3 66.13(6) . .
C36 K1 C3 135.04(8) . .
C2 K1 C3 25.37(6) . .
C44 K1 C3 96.60(8) 1_545 .
C43 K1 C3 117.63(8) 1_545 .
C37 K1 C3 157.41(7) . .
C35 K1 C3 113.76(7) . .
C1 K1 C7 72.75(6) . .
C36 K1 C7 95.82(7) . .
C2 K1 C7 24.87(6) . .
C44 K1 C7 134.32(8) 1_545 .
C43 K1 C7 143.17(8) 1_545 .
C37 K1 C7 114.41(7) . .
C35 K1 C7 71.74(7) . .
C3 K1 C7 43.15(6) . .
C1 K1 C28 64.85(6) . .
C36 K1 C28 101.43(8) . .
C2 K1 C28 119.27(6) . .
C44 K1 C28 77.06(7) 1_545 .
C43 K1 C28 79.36(8) 1_545 .
C37 K1 C28 75.95(8) . .
C35 K1 C28 113.60(8) . .
C3 K1 C28 120.76(6) . .
C7 K1 C28 136.17(7) . .
C1 K1 C38 90.59(7) . .
C36 K1 C38 43.50(8) . .
C2 K1 C38 120.05(7) . .
C44 K1 C38 117.13(8) 1_545 .
C43 K1 C38 97.02(8) 1_545 .
C37 K1 C38 24.30(8) . .
C35 K1 C38 49.48(8) . .
C3 K1 C38 145.33(7) . .
C7 K1 C38 107.12(7) . .
C28 K1 C38 64.12(7) . .
C1 K1 C34 87.92(7) . .
C36 K1 C34 43.14(8) . .
C2 K1 C34 85.69(7) . .
C44 K1 C34 150.53(8) 1_545 .
C43 K1 C34 125.14(8) 1_545 .
C37 K1 C34 49.38(7) . .
C35 K1 C34 24.00(8) . .
C3 K1 C34 109.55(7) . .
C7 K1 C34 67.18(7) . .
C28 K1 C34 99.84(7) . .
C38 K1 C34 41.11(7) . .
P1 C1 P2 140.43(14) . .
P1 C1 Y1 89.01(10) . .
P2 C1 Y1 89.64(10) . .
P1 C1 K1 102.77(10) . .
P2 C1 K1 114.12(11) . .
Y1 C1 K1 112.64(8) . .
N1 P1 C1 108.37(11) . .
N1 P1 C8 109.47(10) . .
C1 P1 C8 116.49(11) . .
N1 P1 C2 110.50(10) . .
C1 P1 C2 106.20(11) . .
C8 P1 C2 105.71(11) . .
N1 P1 K1 110.63(7) . .
C1 P1 K1 51.10(8) . .
C8 P1 K1 139.83(8) . .
C2 P1 K1 57.26(7) . .
C7 C2 C3 118.7(2) . .
C7 C2 P1 120.85(19) . .
C3 C2 P1 119.40(17) . .
C7 C2 K1 84.48(14) . .
C3 C2 K1 81.95(14) . .
P1 C2 K1 93.14(9) . .
C4 C3 C2 120.9(2) . .
C4 C3 K1 90.08(15) . .
C2 C3 K1 72.68(13) . .
C4 C3 H3 119.6 . .
C2 C3 H3 119.6 . .
K1 C3 H3 107.5 . .
C3 C4 C5 119.8(2) . .
C3 C4 K1 66.72(14) . .
C5 C4 K1 85.10(16) . .
C3 C4 H4 120.1 . .
C5 C4 H4 120.1 . .
K1 C4 H4 118.6 . .
C6 C5 C4 120.0(2) . .
C6 C5 H5 120.0 . .
C4 C5 H5 120.0 . .
C5 C6 C7 120.1(2) . .
C5 C6 H6 119.9 . .
C7 C6 H6 119.9 . .
C2 C7 C6 120.5(2) . .
C2 C7 K1 70.64(13) . .
C6 C7 K1 89.75(16) . .
C2 C7 H7 119.7 . .
C6 C7 H7 119.7 . .
K1 C7 H7 109.8 . .
C9 C8 C13 118.9(2) . .
C9 C8 P1 123.90(19) . .
C13 C8 P1 117.19(19) . .
C10 C9 C8 120.0(3) . .
C10 C9 H9 120.0 . .
C8 C9 H9 120.0 . .
C11 C10 C9 120.4(3) . .
C11 C10 H10 119.8 . .
C9 C10 H10 119.8 . .
C12 C11 C10 120.0(3) . .
C12 C11 H11 120.0 . .
C10 C11 H11 120.0 . .
C11 C12 C13 120.0(3) . .
C11 C12 H12 120.0 . .
C13 C12 H12 120.0 . .
C12 C13 C8 120.7(3) . .
C12 C13 H13 119.6 . .
C8 C13 H13 119.6 . .
P1 N1 Si1 131.76(13) . .
P1 N1 Y1 93.90(9) . .
Si1 N1 Y1 131.76(11) . .
N1 Si1 C16 112.16(11) . .
N1 Si1 C15 107.38(12) . .
C16 Si1 C15 109.13(14) . .
N1 Si1 C14 114.16(11) . .
C16 Si1 C14 105.58(13) . .
C15 Si1 C14 108.32(14) . .
Si1 C14 H14A 109.5 . .
Si1 C14 H14B 109.5 . .
H14A C14 H14B 109.5 . .
Si1 C14 H14C 109.5 . .
H14A C14 H14C 109.5 . .
H14B C14 H14C 109.5 . .
Si1 C15 H15A 109.5 . .
Si1 C15 H15B 109.5 . .
H15A C15 H15B 109.5 . .
Si1 C15 H15C 109.5 . .
H15A C15 H15C 109.5 . .
H15B C15 H15C 109.5 . .
Si1 C16 H16A 109.5 . .
Si1 C16 H16B 109.5 . .
H16A C16 H16B 109.5 . .
Si1 C16 H16C 109.5 . .
H16A C16 H16C 109.5 . .
H16B C16 H16C 109.5 . .
N2 P2 C1 108.59(11) . .
N2 P2 C17 111.44(11) . .
C1 P2 C17 114.93(11) . .
N2 P2 C23 107.77(11) . .
C1 P2 C23 108.95(11) . .
C17 P2 C23 104.88(11) . .
C18 C17 C22 119.1(2) . .
C18 C17 P2 120.99(18) . .
C22 C17 P2 119.72(18) . .
C17 C18 C19 120.3(2) . .
C17 C18 H18 119.9 . .
C19 C18 H18 119.9 . .
C20 C19 C18 120.2(2) . .
C20 C19 H19 119.9 . .
C18 C19 H19 119.9 . .
C19 C20 C21 120.0(2) . .
C19 C20 H20 120.0 . .
C21 C20 H20 120.0 . .
C20 C21 C22 120.0(2) . .
C20 C21 H21 120.0 . .
C22 C21 H21 120.0 . .
C21 C22 C17 120.3(2) . .
C21 C22 H22 119.8 . .
C17 C22 H22 119.8 . .
C24 C23 C28 118.3(2) . .
C24 C23 P2 124.7(2) . .
C28 C23 P2 116.96(19) . .
C23 C24 C25 120.1(3) . .
C23 C24 H24 119.9 . .
C25 C24 H24 119.9 . .
C26 C25 C24 120.9(3) . .
C26 C25 H25 119.6 . .
C24 C25 H25 119.6 . .
C25 C26 C27 119.8(3) . .
C25 C26 H26 120.1 . .
C27 C26 H26 120.1 . .
C28 C27 C26 119.4(3) . .
C28 C27 H27 120.3 . .
C26 C27 H27 120.3 . .
C27 C28 C23 121.5(3) . .
C27 C28 K1 105.18(17) . .
C23 C28 K1 88.95(15) . .
C27 C28 H28 119.2 . .
C23 C28 H28 119.2 . .
K1 C28 H28 75.6 . .
P2 N2 Si2 132.72(13) . .
P2 N2 Y1 94.14(9) . .
Si2 N2 Y1 131.27(11) . .
N2 Si2 C30 113.91(12) . .
N2 Si2 C31 107.54(12) . .
C30 Si2 C31 109.31(14) . .
N2 Si2 C29 111.82(12) . .
C30 Si2 C29 106.05(14) . .
C31 Si2 C29 108.07(13) . .
Si2 C29 H29A 109.5 . .
Si2 C29 H29B 109.5 . .
H29A C29 H29B 109.5 . .
Si2 C29 H29C 109.5 . .
H29A C29 H29C 109.5 . .
H29B C29 H29C 109.5 . .
Si2 C30 H30A 109.5 . .
Si2 C30 H30B 109.5 . .
H30A C30 H30B 109.5 . .
Si2 C30 H30C 109.5 . .
H30A C30 H30C 109.5 . .
H30B C30 H30C 109.5 . .
Si2 C31 H31A 109.5 . .
Si2 C31 H31B 109.5 . .
H31A C31 H31B 109.5 . .
Si2 C31 H31C 109.5 . .
H31A C31 H31C 109.5 . .
H31B C31 H31C 109.5 . .
C33 C32 Y1 116.38(18) . .
C33 C32 H32A 108.2 . .
Y1 C32 H32A 108.2 . .
C33 C32 H32B 108.2 . .
Y1 C32 H32B 108.2 . .
H32A C32 H32B 107.3 . .
C34 C33 C38 115.6(3) . .
C34 C33 C32 121.7(3) . .
C38 C33 C32 122.7(3) . .
C34 C33 K1 74.38(16) . .
C38 C33 K1 72.14(16) . .
C32 C33 K1 122.06(16) . .
C35 C34 C33 122.4(3) . .
C35 C34 K1 70.18(16) . .
C33 C34 K1 82.34(16) . .
C35 C34 H34 118.8 . .
C33 C34 H34 118.8 . .
K1 C34 H34 119.3 . .
C36 C35 C34 120.4(3) . .
C36 C35 K1 72.58(16) . .
C34 C35 K1 85.82(16) . .
C36 C35 H35 119.8 . .
C34 C35 H35 119.8 . .
K1 C35 H35 112.0 . .
C37 C36 C35 118.7(3) . .
C37 C36 K1 79.95(16) . .
C35 C36 K1 82.14(16) . .
C37 C36 H36 120.6 . .
C35 C36 H36 120.6 . .
K1 C36 H36 107.8 . .
C36 C37 C38 120.6(3) . .
C36 C37 K1 74.58(16) . .
C38 C37 K1 85.65(16) . .
C36 C37 H37 119.7 . .
C38 C37 H37 119.7 . .
K1 C37 H37 110.2 . .
C37 C38 C33 122.3(3) . .
C37 C38 K1 70.05(16) . .
C33 C38 K1 84.31(16) . .
C37 C38 H38 118.8 . .
C33 C38 H38 118.8 . .
K1 C38 H38 117.2 . .
C40 C39 Y1 106.8(2) . .
C40 C39 H39A 110.4 . .
Y1 C39 H39A 110.4 . .
C40 C39 H39B 110.4 . .
Y1 C39 H39B 110.4 . .
H39A C39 H39B 108.6 . .
C45 C40 C41 114.9(3) . .
C45 C40 C39 122.8(3) . .
C41 C40 C39 122.2(3) . .
C42 C41 C40 121.9(3) . .
C42 C41 H41 119.1 . .
C40 C41 H41 119.1 . .
C43 C42 C41 121.0(3) . .
C43 C42 K1 62.69(18) . 1_565
C41 C42 K1 94.5(2) . 1_565
C43 C42 H42 119.5 . .
C41 C42 H42 119.5 . .
K1 C42 H42 112.7 1_565 .
C42 C43 C44 118.5(3) . .
C42 C43 K1 94.5(2) . 1_565
C44 C43 K1 76.54(18) . 1_565
C42 C43 H43 120.7 . .
C44 C43 H43 120.7 . .
K1 C43 H43 98.7 1_565 .
C45 C44 C43 121.0(3) . .
C45 C44 K1 95.11(19) . 1_565
C43 C44 K1 78.01(18) . 1_565
C45 C44 H44 119.5 . .
C43 C44 H44 119.5 . .
K1 C44 H44 96.9 1_565 .
C44 C45 C40 122.7(3) . .
C44 C45 K1 62.10(17) . 1_565
C40 C45 K1 96.92(18) . 1_565
C44 C45 H45 118.7 . .
C40 C45 H45 118.7 . .
K1 C45 H45 111.2 1_565 .
C47 C46 H46A 109.5 . .
C47 C46 H46B 109.5 . .
H46A C46 H46B 109.5 . .
C47 C46 H46C 109.5 . .
H46A C46 H46C 109.5 . .
H46B C46 H46C 109.5 . .
C48 C47 C52 118.7(3) . .
C48 C47 C46 121.1(3) . .
C52 C47 C46 120.3(3) . .
C47 C48 C49 120.9(3) . .
C47 C48 H48 119.6 . .
C49 C48 H48 119.6 . .
C48 C49 C50 119.6(3) . .
C48 C49 H49 120.2 . .
C50 C49 H49 120.2 . .
C51 C50 C49 120.0(3) . .
C51 C50 H50 120.0 . .
C49 C50 H50 120.0 . .
C50 C51 C52 120.2(3) . .
C50 C51 H51 119.9 . .
C52 C51 H51 119.9 . .
C47 C52 C51 120.7(3) . .
C47 C52 H52 119.7 . .
C51 C52 H52 119.7 . .
C54 C53 H53A 109.5 . .
C54 C53 H53B 109.5 . .
H53A C53 H53B 109.5 . .
C54 C53 H53C 109.5 . .
H53A C53 H53C 109.5 . .
H53B C53 H53C 109.5 . .
C55 C54 C59 120.0 . .
C55 C54 C53 118.3(10) . .
C59 C54 C53 121.7(10) . .
C54 C55 C56 120.0 . .
C54 C55 H55 120.0 . .
C56 C55 H55 120.0 . .
C57 C56 C55 120.0 . .
C57 C56 H56 120.0 . .
C55 C56 H56 120.0 . .
C56 C57 C58 120.0 . .
C56 C57 H57 120.0 . .
C58 C57 H57 120.0 . .
C57 C58 C59 120.0 . .
C57 C58 H58 120.0 . .
C59 C58 H58 120.0 . .
C58 C59 C54 120.0 . .
C58 C59 H59 120.0 . .
C54 C59 H59 120.0 . .
C64 C63 C62 120.0 . .
C64 C63 H63 120.0 . .
C62 C63 H63 120.0 . .
C65 C64 C63 120.0 . .
C65 C64 H64 120.0 . .
C63 C64 H64 120.0 . .
C66 C65 C64 120.0 . .
C66 C65 H65 120.0 . .
C64 C65 H65 120.0 . .
C65 C66 C61 120.0 . .
C65 C66 H66 120.0 . .
C61 C66 H66 120.0 . .
C66 C61 C62 120.0 . .
C66 C61 C60 118.8(4) . .
C62 C61 C60 121.2(4) . .
C61 C62 C63 120.0 . .
C61 C62 H62 120.0 . .
C63 C62 H62 120.0 . .

loop_
_geom_bond_atom_site_label_1
_geom_bond_atom_site_label_2
_geom_bond_distance
_geom_bond_site_symmetry_2
Y1 N1 2.357(2) .
Y1 N2 2.359(2) .
Y1 C32 2.443(3) .
Y1 C1 2.453(2) .
Y1 C39 2.467(3) .
K1 C1 2.953(2) .
K1 C36 3.109(3) .
K1 C2 3.118(2) .
K1 C44 3.122(3) 1_545
K1 C43 3.140(3) 1_545
K1 C37 3.175(3) .
K1 C35 3.228(3) .
K1 C3 3.233(2) .
K1 C7 3.289(2) .
K1 C28 3.353(3) .
K1 C38 3.368(3) .
K1 C34 3.422(3) .
C1 P1 1.671(2) .
C1 P2 1.672(2) .
P1 N1 1.612(2) .
P1 C8 1.828(2) .
P1 C2 1.831(2) .
C2 C7 1.390(3) .
C2 C3 1.399(3) .
C3 C4 1.386(4) .
C3 H3 0.9500 .
C4 C5 1.389(4) .
C4 H4 0.9500 .
C5 C6 1.384(4) .
C5 H5 0.9500 .
C6 C7 1.394(4) .
C6 H6 0.9500 .
C7 H7 0.9500 .
C8 C9 1.392(4) .
C8 C13 1.394(3) .
C9 C10 1.388(4) .
C9 H9 0.9500 .
C10 C11 1.384(5) .
C10 H10 0.9500 .
C11 C12 1.376(5) .
C11 H11 0.9500 .
C12 C13 1.383(4) .
C12 H12 0.9500 .
C13 H13 0.9500 .
N1 Si1 1.727(2) .
Si1 C16 1.867(3) .
Si1 C15 1.876(3) .
Si1 C14 1.877(3) .
C14 H14A 0.9800 .
C14 H14B 0.9800 .
C14 H14C 0.9800 .
C15 H15A 0.9800 .
C15 H15B 0.9800 .
C15 H15C 0.9800 .
C16 H16A 0.9800 .
C16 H16B 0.9800 .
C16 H16C 0.9800 .
P2 N2 1.625(2) .
P2 C17 1.818(2) .
P2 C23 1.830(2) .
C17 C18 1.389(3) .
C17 C22 1.399(3) .
C18 C19 1.395(4) .
C18 H18 0.9500 .
C19 C20 1.380(4) .
C19 H19 0.9500 .
C20 C21 1.389(4) .
C20 H20 0.9500 .
C21 C22 1.390(4) .
C21 H21 0.9500 .
C22 H22 0.9500 .
C23 C24 1.389(4) .
C23 C28 1.398(4) .
C24 C25 1.393(4) .
C24 H24 0.9500 .
C25 C26 1.377(4) .
C25 H25 0.9500 .
C26 C27 1.387(4) .
C26 H26 0.9500 .
C27 C28 1.384(4) .
C27 H27 0.9500 .
C28 H28 0.9500 .
N2 Si2 1.725(2) .
Si2 C30 1.871(3) .
Si2 C31 1.876(3) .
Si2 C29 1.883(3) .
C29 H29A 0.9800 .
C29 H29B 0.9800 .
C29 H29C 0.9800 .
C30 H30A 0.9800 .
C30 H30B 0.9800 .
C30 H30C 0.9800 .
C31 H31A 0.9800 .
C31 H31B 0.9800 .
C31 H31C 0.9800 .
C32 C33 1.470(4) .
C32 H32A 0.9900 .
C32 H32B 0.9900 .
C33 C34 1.404(4) .
C33 C38 1.414(4) .
C34 C35 1.395(5) .
C34 H34 0.9500 .
C35 C36 1.391(4) .
C35 H35 0.9500 .
C36 C37 1.387(5) .
C36 H36 0.9500 .
C37 C38 1.390(5) .
C37 H37 0.9500 .
C38 H38 0.9500 .
C39 C40 1.453(5) .
C39 H39A 0.9900 .
C39 H39B 0.9900 .
C40 C45 1.395(4) .
C40 C41 1.422(5) .
C41 C42 1.374(5) .
C41 H41 0.9500 .
C42 C43 1.369(5) .
C42 K1 3.523(3) 1_565
C42 H42 0.9500 .
C43 C44 1.379(5) .
C43 K1 3.140(3) 1_565
C43 H43 0.9500 .
C44 C45 1.368(4) .
C44 K1 3.122(3) 1_565
C44 H44 0.9500 .
C45 K1 3.518(3) 1_565
C45 H45 0.9500 .
C46 C47 1.509(4) .
C46 H46A 0.9800 .
C46 H46B 0.9800 .
C46 H46C 0.9800 .
C47 C48 1.386(5) .
C47 C52 1.388(4) .
C48 C49 1.388(4) .
C48 H48 0.9500 .
C49 C50 1.391(5) .
C49 H49 0.9500 .
C50 C51 1.371(5) .
C50 H50 0.9500 .
C51 C52 1.389(4) .
C51 H51 0.9500 .
C52 H52 0.9500 .
C53 C54 1.454(17) .
C53 H53A 0.9800 .
C53 H53B 0.9800 .
C53 H53C 0.9800 .
C54 C55 1.3900 .
C54 C59 1.3900 .
C55 C56 1.3900 .
C55 H55 0.9500 .
C56 C57 1.3900 .
C56 H56 0.9500 .
C57 C58 1.3900 .
C57 H57 0.9500 .
C58 C59 1.3900 .
C58 H58 0.9500 .
C59 H59 0.9500 .
C60 C61 1.507(8) .
C60 H60A 0.9800 .
C60 H60B 0.9800 .
C60 H60C 0.9800 .
C63 C64 1.3900 .
C63 C62 1.3900 .
C63 H63 0.9500 .
C64 C65 1.3900 .
C64 H64 0.9500 .
C65 C66 1.3900 .
C65 H65 0.9500 .
C66 C61 1.3900 .
C66 H66 0.9500 .
C61 C62 1.3900 .
C62 H62 0.9500 .

loop_
_geom_torsion_atom_site_label_1
_geom_torsion_atom_site_label_2
_geom_torsion_atom_site_label_3
_geom_torsion_atom_site_label_4
_geom_torsion
_geom_torsion_site_symmetry_1
_geom_torsion_site_symmetry_4
N1 Y1 C1 P1 7.68(7) . .
N2 Y1 C1 P1 -142.14(11) . .
C32 Y1 C1 P1 108.25(11) . .
C39 Y1 C1 P1 -53.77(18) . .
N1 Y1 C1 P2 148.13(11) . .
N2 Y1 C1 P2 -1.69(8) . .
C32 Y1 C1 P2 -111.30(11) . .
C39 Y1 C1 P2 86.68(17) . .
N1 Y1 C1 K1 -95.76(9) . .
N2 Y1 C1 K1 114.43(10) . .
C32 Y1 C1 K1 4.82(12) . .
C39 Y1 C1 K1 -157.20(14) . .
C36 K1 C1 P1 -91.84(13) . .
C2 K1 C1 P1 11.39(8) . .
C44 K1 C1 P1 123.42(10) 1_545 .
C43 K1 C1 P1 143.52(11) 1_545 .
C37 K1 C1 P1 -117.52(10) . .
C35 K1 C1 P1 -69.76(12) . .
C3 K1 C1 P1 37.67(9) . .
C7 K1 C1 P1 -8.06(9) . .
C28 K1 C1 P1 -176.68(12) . .
C38 K1 C1 P1 -115.82(10) . .
C34 K1 C1 P1 -74.80(10) . .
C36 K1 C1 P2 102.81(13) . .
C2 K1 C1 P2 -153.95(14) . .
C44 K1 C1 P2 -41.93(14) 1_545 .
C43 K1 C1 P2 -21.83(17) 1_545 .
C37 K1 C1 P2 77.13(13) . .
C35 K1 C1 P2 124.89(11) . .
C3 K1 C1 P2 -127.68(13) . .
C7 K1 C1 P2 -173.41(13) . .
C28 K1 C1 P2 17.97(10) . .
C38 K1 C1 P2 78.83(12) . .
C34 K1 C1 P2 119.86(12) . .
C36 K1 C1 Y1 2.48(14) . .
C2 K1 C1 Y1 105.71(10) . .
C44 K1 C1 Y1 -142.26(9) 1_545 .
C43 K1 C1 Y1 -122.16(11) 1_545 .
C37 K1 C1 Y1 -23.20(11) . .
C35 K1 C1 Y1 24.56(11) . .
C3 K1 C1 Y1 131.99(10) . .
C7 K1 C1 Y1 86.25(9) . .
C28 K1 C1 Y1 -82.36(9) . .
C38 K1 C1 Y1 -21.50(9) . .
C34 K1 C1 Y1 19.52(9) . .
P2 C1 P1 N1 -99.2(2) . .
Y1 C1 P1 N1 -10.93(11) . .
K1 C1 P1 N1 102.07(10) . .
P2 C1 P1 C8 24.7(3) . .
Y1 C1 P1 C8 112.97(10) . .
K1 C1 P1 C8 -134.02(10) . .
P2 C1 P1 C2 142.1(2) . .
Y1 C1 P1 C2 -129.66(9) . .
K1 C1 P1 C2 -16.65(12) . .
P2 C1 P1 K1 158.8(3) . .
Y1 C1 P1 K1 -113.01(9) . .
C1 K1 P1 N1 -97.40(13) . .
C36 K1 P1 N1 10.17(11) . .
C2 K1 P1 N1 101.70(12) . .
C44 K1 P1 N1 -168.75(11) 1_545 .
C43 K1 P1 N1 -162.65(16) 1_545 .
C37 K1 P1 N1 -20.79(11) . .
C35 K1 P1 N1 19.85(10) . .
C3 K1 P1 N1 132.44(10) . .
C7 K1 P1 N1 72.03(10) . .
C28 K1 P1 N1 -94.39(9) . .
C38 K1 P1 N1 -30.64(9) . .
C34 K1 P1 N1 5.41(9) . .
C36 K1 P1 C1 107.57(13) . .
C2 K1 P1 C1 -160.90(14) . .
C44 K1 P1 C1 -71.34(12) 1_545 .
C43 K1 P1 C1 -65.25(17) 1_545 .
C37 K1 P1 C1 76.61(12) . .
C35 K1 P1 C1 117.25(12) . .
C3 K1 P1 C1 -130.16(12) . .
C7 K1 P1 C1 169.43(12) . .
C28 K1 P1 C1 3.01(11) . .
C38 K1 P1 C1 66.76(11) . .
C34 K1 P1 C1 102.81(11) . .
C1 K1 P1 C8 86.13(16) . .
C36 K1 P1 C8 -166.30(15) . .
C2 K1 P1 C8 -74.77(15) . .
C44 K1 P1 C8 14.79(15) 1_545 .
C43 K1 P1 C8 20.88(19) 1_545 .
C37 K1 P1 C8 162.75(14) . .
C35 K1 P1 C8 -156.62(14) . .
C3 K1 P1 C8 -44.02(14) . .
C7 K1 P1 C8 -104.43(14) . .
C28 K1 P1 C8 89.14(13) . .
C38 K1 P1 C8 152.89(13) . .
C34 K1 P1 C8 -171.05(13) . .
C1 K1 P1 C2 160.90(14) . .
C36 K1 P1 C2 -91.53(12) . .
C44 K1 P1 C2 89.56(12) 1_545 .
C43 K1 P1 C2 95.65(17) 1_545 .
C37 K1 P1 C2 -122.48(11) . .
C35 K1 P1 C2 -81.85(11) . .
C3 K1 P1 C2 30.74(10) . .
C7 K1 P1 C2 -29.67(11) . .
C28 K1 P1 C2 163.91(10) . .
C38 K1 P1 C2 -132.34(10) . .
C34 K1 P1 C2 -96.28(10) . .
N1 P1 C2 C7 -16.5(2) . .
C1 P1 C2 C7 100.8(2) . .
C8 P1 C2 C7 -134.8(2) . .
K1 P1 C2 C7 85.45(19) . .
N1 P1 C2 C3 175.54(18) . .
C1 P1 C2 C3 -67.1(2) . .
C8 P1 C2 C3 57.2(2) . .
K1 P1 C2 C3 -82.52(19) . .
N1 P1 C2 K1 -101.94(9) . .
C1 P1 C2 K1 15.38(11) . .
C8 P1 C2 K1 139.72(8) . .
C1 K1 C2 C7 -130.85(17) . .
C36 K1 C2 C7 -13.21(18) . .
C44 K1 C2 C7 128.19(15) 1_545 .
C43 K1 C2 C7 108.11(18) 1_545 .
C37 K1 C2 C7 -39.57(19) . .
C35 K1 C2 C7 -18.35(16) . .
C3 K1 C2 C7 120.0(2) . .
C28 K1 C2 C7 -139.23(15) . .
C38 K1 C2 C7 -63.93(17) . .
C34 K1 C2 C7 -40.36(15) . .
C1 K1 C2 C3 109.11(15) . .
C36 K1 C2 C3 -133.25(15) . .
C44 K1 C2 C3 8.16(17) 1_545 .
C43 K1 C2 C3 -11.9(2) 1_545 .
C37 K1 C2 C3 -159.61(14) . .
C35 K1 C2 C3 -138.39(15) . .
C7 K1 C2 C3 -120.0(2) . .
C28 K1 C2 C3 100.74(15) . .
C38 K1 C2 C3 176.04(13) . .
C34 K1 C2 C3 -160.39(15) . .
C1 K1 C2 P1 -10.15(7) . .
C36 K1 C2 P1 107.49(11) . .
C44 K1 C2 P1 -111.10(10) 1_545 .
C43 K1 C2 P1 -131.18(13) 1_545 .
C37 K1 C2 P1 81.13(13) . .
C35 K1 C2 P1 102.35(10) . .
C3 K1 C2 P1 -119.26(17) . .
C7 K1 C2 P1 120.71(19) . .
C28 K1 C2 P1 -18.52(12) . .
C38 K1 C2 P1 56.78(11) . .
C34 K1 C2 P1 80.35(9) . .
C7 C2 C3 C4 0.2(4) . .
P1 C2 C3 C4 168.42(19) . .
K1 C2 C3 C4 79.4(2) . .
C7 C2 C3 K1 -79.2(2) . .
P1 C2 C3 K1 89.07(15) . .
C1 K1 C3 C4 179.79(17) . .
C36 K1 C3 C4 -59.44(19) . .
C2 K1 C3 C4 -122.5(2) . .
C44 K1 C3 C4 64.49(16) 1_545 .
C43 K1 C3 C4 49.38(18) 1_545 .
C37 K1 C3 C4 -82.6(3) . .
C35 K1 C3 C4 -76.23(17) . .
C7 K1 C3 C4 -90.32(17) . .
C28 K1 C3 C4 143.33(15) . .
C38 K1 C3 C4 -128.53(17) . .
C34 K1 C3 C4 -101.69(16) . .
C1 K1 C3 C2 -57.71(14) . .
C36 K1 C3 C2 63.05(18) . .
C44 K1 C3 C2 -173.02(14) 1_545 .
C43 K1 C3 C2 171.87(14) 1_545 .
C37 K1 C3 C2 39.9(3) . .
C35 K1 C3 C2 46.26(16) . .
C7 K1 C3 C2 32.17(13) . .
C28 K1 C3 C2 -94.18(15) . .
C38 K1 C3 C2 -6.0(2) . .
C34 K1 C3 C2 20.80(15) . .
C2 C3 C4 C5 -0.5(4) . .
K1 C3 C4 C5 69.3(2) . .
C2 C3 C4 K1 -69.8(2) . .
C1 K1 C4 C3 -0.19(16) . .
C36 K1 C4 C3 135.02(16) . .
C2 K1 C4 C3 32.49(14) . .
C44 K1 C4 C3 -116.07(16) 1_545 .
C43 K1 C4 C3 -136.67(16) 1_545 .
C37 K1 C4 C3 137.02(17) . .
C35 K1 C4 C3 111.98(16) . .
C7 K1 C4 C3 66.96(15) . .
C28 K1 C4 C3 -49.90(19) . .
C38 K1 C4 C3 89.8(2) . .
C34 K1 C4 C3 87.28(16) . .
C1 K1 C4 C5 -125.64(16) . .
C36 K1 C4 C5 9.57(19) . .
C2 K1 C4 C5 -92.96(18) . .
C44 K1 C4 C5 118.48(17) 1_545 .
C43 K1 C4 C5 97.87(17) 1_545 .
C37 K1 C4 C5 11.6(2) . .
C35 K1 C4 C5 -13.47(17) . .
C3 K1 C4 C5 -125.5(2) . .
C7 K1 C4 C5 -58.49(16) . .
C28 K1 C4 C5 -175.36(15) . .
C38 K1 C4 C5 -35.7(2) . .
C34 K1 C4 C5 -38.17(17) . .
C3 C4 C5 C6 0.6(4) . .
K1 C4 C5 C6 60.2(3) . .
C4 C5 C6 C7 -0.4(4) . .
C3 C2 C7 C6 0.0(4) . .
P1 C2 C7 C6 -168.1(2) . .
K1 C2 C7 C6 -77.7(2) . .
C3 C2 C7 K1 77.7(2) . .
P1 C2 C7 K1 -90.36(16) . .
C5 C6 C7 C2 0.1(4) . .
C5 C6 C7 K1 -67.1(3) . .
C1 K1 C7 C2 40.39(15) . .
C36 K1 C7 C2 168.54(16) . .
C44 K1 C7 C2 -69.07(18) 1_545 .
C43 K1 C7 C2 -105.79(18) 1_545 .
C37 K1 C7 C2 150.39(15) . .
C35 K1 C7 C2 160.72(17) . .
C3 K1 C7 C2 -32.84(14) . .
C28 K1 C7 C2 55.35(18) . .
C38 K1 C7 C2 125.55(15) . .
C34 K1 C7 C2 135.53(16) . .
C1 K1 C7 C6 163.09(17) . .
C36 K1 C7 C6 -68.77(17) . .
C2 K1 C7 C6 122.7(2) . .
C44 K1 C7 C6 53.63(19) 1_545 .
C43 K1 C7 C6 16.9(2) 1_545 .
C37 K1 C7 C6 -86.92(17) . .
C35 K1 C7 C6 -76.58(16) . .
C3 K1 C7 C6 89.85(18) . .
C28 K1 C7 C6 178.04(15) . .
C38 K1 C7 C6 -111.75(16) . .
C34 K1 C7 C6 -101.78(17) . .
N1 P1 C8 C9 -109.6(2) . .
C1 P1 C8 C9 127.0(2) . .
C2 P1 C8 C9 9.4(3) . .
K1 P1 C8 C9 66.8(3) . .
N1 P1 C8 C13 69.4(2) . .
C1 P1 C8 C13 -53.9(2) . .
C2 P1 C8 C13 -171.58(18) . .
K1 P1 C8 C13 -114.12(18) . .
C13 C8 C9 C10 0.9(4) . .
P1 C8 C9 C10 179.9(3) . .
C8 C9 C10 C11 0.9(5) . .
C9 C10 C11 C12 -1.3(6) . .
C10 C11 C12 C13 0.0(5) . .
C11 C12 C13 C8 1.8(4) . .
C9 C8 C13 C12 -2.2(4) . .
P1 C8 C13 C12 178.7(2) . .
C1 P1 N1 Si1 174.30(15) . .
C8 P1 N1 Si1 46.29(19) . .
C2 P1 N1 Si1 -69.73(18) . .
K1 P1 N1 Si1 -131.29(13) . .
C1 P1 N1 Y1 11.41(11) . .
C8 P1 N1 Y1 -116.60(10) . .
C2 P1 N1 Y1 127.38(9) . .
K1 P1 N1 Y1 65.82(7) . .
N2 Y1 N1 P1 27.11(12) . .
C32 Y1 N1 P1 -113.68(10) . .
C1 Y1 N1 P1 -7.98(8) . .
C39 Y1 N1 P1 137.71(12) . .
N2 Y1 N1 Si1 -135.79(12) . .
C32 Y1 N1 Si1 83.42(15) . .
C1 Y1 N1 Si1 -170.87(16) . .
C39 Y1 N1 Si1 -25.18(16) . .
P1 N1 Si1 C16 -86.48(19) . .
Y1 N1 Si1 C16 70.36(17) . .
P1 N1 Si1 C15 153.64(17) . .
Y1 N1 Si1 C15 -49.53(18) . .
P1 N1 Si1 C14 33.6(2) . .
Y1 N1 Si1 C14 -169.61(13) . .
P1 C1 P2 N2 90.4(2) . .
Y1 C1 P2 N2 2.39(11) . .
K1 C1 P2 N2 -112.38(11) . .
P1 C1 P2 C17 -35.2(3) . .
Y1 C1 P2 C17 -123.17(10) . .
K1 C1 P2 C17 122.06(11) . .
P1 C1 P2 C23 -152.5(2) . .
Y1 C1 P2 C23 119.52(10) . .
K1 C1 P2 C23 4.75(14) . .
N2 P2 C17 C18 3.9(2) . .
C1 P2 C17 C18 128.0(2) . .
C23 P2 C17 C18 -112.4(2) . .
N2 P2 C17 C22 -171.51(18) . .
C1 P2 C17 C22 -47.4(2) . .
C23 P2 C17 C22 72.2(2) . .
C22 C17 C18 C19 -0.9(4) . .
P2 C17 C18 C19 -176.4(2) . .
C17 C18 C19 C20 0.2(4) . .
C18 C19 C20 C21 0.6(4) . .
C19 C20 C21 C22 -0.6(4) . .
C20 C21 C22 C17 -0.1(4) . .
C18 C17 C22 C21 0.9(4) . .
P2 C17 C22 C21 176.4(2) . .
N2 P2 C23 C24 -127.8(2) . .
C1 P2 C23 C24 114.6(2) . .
C17 P2 C23 C24 -8.9(3) . .
N2 P2 C23 C28 50.7(2) . .
C1 P2 C23 C28 -66.9(2) . .
C17 P2 C23 C28 169.54(19) . .
C28 C23 C24 C25 0.7(4) . .
P2 C23 C24 C25 179.2(2) . .
C23 C24 C25 C26 -0.8(4) . .
C24 C25 C26 C27 0.4(5) . .
C25 C26 C27 C28 0.1(4) . .
C26 C27 C28 C23 -0.1(4) . .
C26 C27 C28 K1 98.2(3) . .
C24 C23 C28 C27 -0.3(4) . .
P2 C23 C28 C27 -178.9(2) . .
C24 C23 C28 K1 -107.6(2) . .
P2 C23 C28 K1 73.88(16) . .
C1 K1 C28 C27 -167.7(2) . .
C36 K1 C28 C27 65.4(2) . .
C2 K1 C28 C27 -160.11(18) . .
C44 K1 C28 C27 -40.75(19) 1_545 .
C43 K1 C28 C27 -14.85(19) 1_545 .
C37 K1 C28 C27 65.76(19) . .
C35 K1 C28 C27 88.7(2) . .
C3 K1 C28 C27 -130.78(18) . .
C7 K1 C28 C27 176.52(17) . .
C38 K1 C28 C27 88.4(2) . .
C34 K1 C28 C27 109.33(19) . .
C1 K1 C28 C23 -45.21(15) . .
C36 K1 C28 C23 -172.11(16) . .
C2 K1 C28 C23 -37.64(18) . .
C44 K1 C28 C23 81.72(16) 1_545 .
C43 K1 C28 C23 107.62(17) 1_545 .
C37 K1 C28 C23 -171.77(17) . .
C35 K1 C28 C23 -148.80(15) . .
C3 K1 C28 C23 -8.31(18) . .
C7 K1 C28 C23 -61.01(19) . .
C38 K1 C28 C23 -149.12(18) . .
C34 K1 C28 C23 -128.20(16) . .
C1 P2 N2 Si2 162.77(16) . .
C17 P2 N2 Si2 -69.66(19) . .
C23 P2 N2 Si2 44.90(19) . .
C1 P2 N2 Y1 -2.49(12) . .
C17 P2 N2 Y1 125.08(9) . .
C23 P2 N2 Y1 -120.37(9) . .
N1 Y1 N2 P2 -33.24(13) . .
C32 Y1 N2 P2 104.90(11) . .
C1 Y1 N2 P2 1.74(8) . .
C39 Y1 N2 P2 -136.40(12) . .
N1 Y1 N2 Si2 161.16(12) . .
C32 Y1 N2 Si2 -60.70(17) . .
C1 Y1 N2 Si2 -163.86(17) . .
C39 Y1 N2 Si2 58.00(17) . .
P2 N2 Si2 C30 -9.7(2) . .
Y1 N2 Si2 C30 150.62(15) . .
P2 N2 Si2 C31 -130.96(18) . .
Y1 N2 Si2 C31 29.31(18) . .
P2 N2 Si2 C29 110.56(19) . .
Y1 N2 Si2 C29 -89.17(16) . .
N1 Y1 C32 C33 63.4(2) . .
N2 Y1 C32 C33 -82.2(2) . .
C1 Y1 C32 C33 -8.1(2) . .
C39 Y1 C32 C33 159.9(2) . .
Y1 C32 C33 C34 -83.4(3) . .
Y1 C32 C33 C38 95.8(3) . .
Y1 C32 C33 K1 7.4(3) . .
C1 K1 C33 C34 114.24(17) . .
C36 K1 C33 C34 -61.58(17) . .
C2 K1 C33 C34 62.40(17) . .
C44 K1 C33 C34 -129.86(17) 1_545 .
C43 K1 C33 C34 -109.94(17) 1_545 .
C37 K1 C33 C34 -95.30(19) . .
C35 K1 C33 C34 -28.20(16) . .
C3 K1 C33 C34 62.88(18) . .
C7 K1 C33 C34 40.72(16) . .
C28 K1 C33 C34 -179.04(17) . .
C38 K1 C33 C34 -124.1(3) . .
C1 K1 C33 C38 -121.62(18) . .
C36 K1 C33 C38 62.56(18) . .
C2 K1 C33 C38 -173.47(17) . .
C44 K1 C33 C38 -5.7(2) 1_545 .
C43 K1 C33 C38 14.2(2) 1_545 .
C37 K1 C33 C38 28.84(17) . .
C35 K1 C33 C38 95.9(2) . .
C3 K1 C33 C38 -172.98(16) . .
C7 K1 C33 C38 164.86(17) . .
C28 K1 C33 C38 -54.90(17) . .
C34 K1 C33 C38 124.1(3) . .
C1 K1 C33 C32 -3.7(2) . .
C36 K1 C33 C32 -179.6(3) . .
C2 K1 C33 C32 -55.6(2) . .
C44 K1 C33 C32 112.2(2) 1_545 .
C43 K1 C33 C32 132.1(2) 1_545 .
C37 K1 C33 C32 146.7(3) . .
C35 K1 C33 C32 -146.2(3) . .
C3 K1 C33 C32 -55.1(2) . .
C7 K1 C33 C32 -77.3(2) . .
C28 K1 C33 C32 63.0(2) . .
C38 K1 C33 C32 117.9(3) . .
C34 K1 C33 C32 -118.0(3) . .
C38 C33 C34 C35 -0.2(4) . .
C32 C33 C34 C35 179.0(2) . .
K1 C33 C34 C35 60.6(2) . .
C38 C33 C34 K1 -60.9(2) . .
C32 C33 C34 K1 118.4(2) . .
C1 K1 C34 C35 168.42(19) . .
C36 K1 C34 C35 -31.29(18) . .
C2 K1 C34 C35 113.47(18) . .
C44 K1 C34 C35 -46.5(3) 1_545 .
C43 K1 C34 C35 -43.7(2) 1_545 .
C37 K1 C34 C35 -65.80(19) . .
C3 K1 C34 C35 104.69(18) . .
C7 K1 C34 C35 96.28(19) . .
C28 K1 C34 C35 -127.55(18) . .
C38 K1 C34 C35 -98.3(2) . .
C1 K1 C34 C33 -63.08(16) . .
C36 K1 C34 C33 97.2(2) . .
C2 K1 C34 C33 -118.03(17) . .
C44 K1 C34 C33 82.0(2) 1_545 .
C43 K1 C34 C33 84.80(18) 1_545 .
C37 K1 C34 C33 62.70(17) . .
C35 K1 C34 C33 128.5(3) . .
C3 K1 C34 C33 -126.81(16) . .
C7 K1 C34 C33 -135.22(18) . .
C28 K1 C34 C33 0.95(17) . .
C38 K1 C34 C33 30.20(16) . .
C33 C34 C35 C36 0.3(4) . .
K1 C34 C35 C36 67.0(2) . .
C33 C34 C35 K1 -66.7(2) . .
C1 K1 C35 C36 -136.2(2) . .
C2 K1 C35 C36 169.5(2) . .
C44 K1 C35 C36 28.0(2) 1_545 .
C43 K1 C35 C36 20.2(2) 1_545 .
C37 K1 C35 C36 -32.11(19) . .
C3 K1 C35 C36 151.44(19) . .
C7 K1 C35 C36 161.5(2) . .
C28 K1 C35 C36 -65.2(2) . .
C38 K1 C35 C36 -64.9(2) . .
C34 K1 C35 C36 -123.7(3) . .
C1 K1 C35 C34 -12.4(2) . .
C36 K1 C35 C34 123.7(3) . .
C2 K1 C35 C34 -66.73(18) . .
C44 K1 C35 C34 151.74(17) 1_545 .
C43 K1 C35 C34 143.88(18) 1_545 .
C37 K1 C35 C34 91.6(2) . .
C3 K1 C35 C34 -84.84(19) . .
C7 K1 C35 C34 -74.75(18) . .
C28 K1 C35 C34 58.48(19) . .
C38 K1 C35 C34 58.85(18) . .
C34 C35 C36 C37 -0.2(4) . .
K1 C35 C36 C37 73.9(2) . .
C34 C35 C36 K1 -74.2(3) . .
C1 K1 C36 C37 -66.1(2) . .
C2 K1 C36 C37 -133.19(18) . .
C44 K1 C36 C37 80.7(2) 1_545 .
C43 K1 C36 C37 78.31(19) 1_545 .
C35 K1 C36 C37 -121.1(3) . .
C3 K1 C36 C37 -159.40(17) . .
C7 K1 C36 C37 -138.74(19) . .
C28 K1 C36 C37 0.8(2) . .
C38 K1 C36 C37 -29.93(17) . .
C34 K1 C36 C37 -91.5(2) . .
C1 K1 C36 C35 55.0(2) . .
C2 K1 C36 C35 -12.1(2) . .
C44 K1 C36 C35 -158.14(19) 1_545 .
C43 K1 C36 C35 -160.5(2) 1_545 .
C37 K1 C36 C35 121.1(3) . .
C3 K1 C36 C35 -38.3(2) . .
C7 K1 C36 C35 -17.6(2) . .
C28 K1 C36 C35 121.9(2) . .
C38 K1 C36 C35 91.2(2) . .
C34 K1 C36 C35 29.65(18) . .
C35 C36 C37 C38 0.1(4) . .
K1 C36 C37 C38 75.3(2) . .
C35 C36 C37 K1 -75.2(2) . .
C1 K1 C37 C36 127.53(19) . .
C2 K1 C37 C36 63.2(2) . .
C44 K1 C37 C36 -106.16(19) 1_545 .
C43 K1 C37 C36 -97.5(2) 1_545 .
C35 K1 C37 C36 31.85(18) . .
C3 K1 C37 C36 40.3(3) . .
C7 K1 C37 C36 46.1(2) . .
C28 K1 C37 C36 -179.2(2) . .
C38 K1 C37 C36 123.4(3) . .
C34 K1 C37 C36 64.24(19) . .
C1 K1 C37 C38 4.1(2) . .
C36 K1 C37 C38 -123.4(3) . .
C2 K1 C37 C38 -60.2(2) . .
C44 K1 C37 C38 130.43(18) 1_545 .
C43 K1 C37 C38 139.14(19) 1_545 .
C35 K1 C37 C38 -91.5(2) . .
C3 K1 C37 C38 -83.1(3) . .
C7 K1 C37 C38 -77.31(19) . .
C28 K1 C37 C38 57.37(18) . .
C34 K1 C37 C38 -59.16(17) . .
C36 C37 C38 C33 0.0(4) . .
K1 C37 C38 C33 69.2(2) . .
C36 C37 C38 K1 -69.2(2) . .
C34 C33 C38 C37 0.1(4) . .
C32 C33 C38 C37 -179.2(2) . .
K1 C33 C38 C37 -62.0(2) . .
C34 C33 C38 K1 62.1(2) . .
C32 C33 C38 K1 -117.1(2) . .
C1 K1 C38 C37 -176.25(18) . .
C36 K1 C38 C37 31.44(18) . .
C2 K1 C38 C37 134.92(17) . .
C44 K1 C38 C37 -56.7(2) 1_545 .
C43 K1 C38 C37 -40.22(19) 1_545 .
C35 K1 C38 C37 65.62(18) . .
C3 K1 C38 C37 137.91(18) . .
C7 K1 C38 C37 111.63(18) . .
C28 K1 C38 C37 -114.77(19) . .
C34 K1 C38 C37 97.6(2) . .
C1 K1 C38 C33 56.33(17) . .
C36 K1 C38 C33 -95.97(19) . .
C2 K1 C38 C33 7.50(19) . .
C44 K1 C38 C33 175.93(16) 1_545 .
C43 K1 C38 C33 -167.64(17) 1_545 .
C37 K1 C38 C33 -127.4(3) . .
C35 K1 C38 C33 -61.80(17) . .
C3 K1 C38 C33 10.5(2) . .
C7 K1 C38 C33 -15.78(18) . .
C28 K1 C38 C33 117.81(18) . .
C34 K1 C38 C33 -29.83(15) . .
N1 Y1 C39 C40 164.2(2) . .
N2 Y1 C39 C40 -67.7(3) . .
C32 Y1 C39 C40 55.9(3) . .
C1 Y1 C39 C40 -141.7(2) . .
Y1 C39 C40 C45 108.8(3) . .
Y1 C39 C40 C41 -66.7(3) . .
C45 C40 C41 C42 -2.2(4) . .
C39 C40 C41 C42 173.7(3) . .
C40 C41 C42 C43 0.7(5) . .
C40 C41 C42 K1 61.4(3) . 1_565
C41 C42 C43 C44 0.9(5) . .
K1 C42 C43 C44 -77.1(3) 1_565 .
C41 C42 C43 K1 78.1(3) . 1_565
C42 C43 C44 C45 -0.9(5) . .
K1 C43 C44 C45 -88.8(3) 1_565 .
C42 C43 C44 K1 87.8(3) . 1_565
C43 C44 C45 C40 -0.7(5) . .
K1 C44 C45 C40 -79.8(3) 1_565 .
C43 C44 C45 K1 79.1(3) . 1_565
C41 C40 C45 C44 2.2(4) . .
C39 C40 C45 C44 -173.6(3) . .
C41 C40 C45 K1 -59.0(3) . 1_565
C39 C40 C45 K1 125.2(3) . 1_565
C52 C47 C48 C49 -0.3(4) . .
C46 C47 C48 C49 179.8(3) . .
C47 C48 C49 C50 -0.3(4) . .
C48 C49 C50 C51 0.7(4) . .
C49 C50 C51 C52 -0.5(4) . .
C48 C47 C52 C51 0.5(4) . .
C46 C47 C52 C51 -179.6(3) . .
C50 C51 C52 C47 -0.1(4) . .
C59 C54 C55 C56 0.0 . .
C53 C54 C55 C56 178.7(10) . .
C54 C55 C56 C57 0.0 . .
C55 C56 C57 C58 0.0 . .
C56 C57 C58 C59 0.0 . .
C57 C58 C59 C54 0.0 . .
C55 C54 C59 C58 0.0 . .
C53 C54 C59 C58 -178.7(10) . .
C62 C63 C64 C65 0.0 . .
C63 C64 C65 C66 0.0 . .
C64 C65 C66 C61 0.0 . .
C65 C66 C61 C62 0.0 . .
C65 C66 C61 C60 178.4(5) . .
C66 C61 C62 C63 0.0 . .
C60 C61 C62 C63 -178.4(5) . .
C64 C63 C62 C61 0.0 . .
